data_4116429
loop_
_publ_author_name
'Steven J. Lange'
'Hiroyuki Miyake'
'Lawrence Que'

_publ_section_title
;
 Evidence for a Nonheme Fe(IV)O Species in the Intramolecular
 Hydroxylation of a Phenyl Moiety
;
_journal_name_full 'Journal of the American Chemical Society'
_journal_page_first 6330
_journal_page_last 6331
_journal_paper_doi 10.1021/ja990233u
_journal_volume 121
_journal_year 1999
_chemical_compound_source 'S. Lange / Prof. L. Que'
_chemical_formula_sum 'C48 H41 B Fe N4 O1.5'
_chemical_formula_weight 764.51
_chemical_name_common 99074a
_chemical_name_systematic
; 
 ? 
;
_space_group_IT_number 2
_symmetry_cell_setting triclinic
_symmetry_space_group_name_Hall '-P 1'
_symmetry_space_group_name_H-M 'P -1'
_atom_sites_solution_hydrogens geom
_atom_sites_solution_primary direct
_atom_sites_solution_secondary difmap
_audit_creation_method SHELXL
_cell_angle_alpha 64.763(1)
_cell_angle_beta 77.158(1)
_cell_angle_gamma 88.792(1)
_cell_formula_units_Z 2
_cell_length_a 9.8427(7)
_cell_length_b 13.9820(9)
_cell_length_c 15.5076(10)
_cell_measurement_temperature 173(2)
_cell_volume 1875.6(2)
_computing_structure_refinement 'SHELXL-93 (Sheldrick, 1993)'
_computing_structure_solution 'SHELXS-86 (Sheldrick, 1990)'
_diffrn_ambient_temperature 173(2)
_diffrn_radiation_monochromator graphite
_diffrn_radiation_source 'fine-focus sealed tube'
_diffrn_radiation_type MoK\a
_diffrn_radiation_wavelength 0.71073
_diffrn_reflns_av_R_equivalents 0.0279
_diffrn_reflns_av_sigmaI/netI 0.0367
_diffrn_reflns_limit_h_max 11
_diffrn_reflns_limit_h_min -11
_diffrn_reflns_limit_k_max 16
_diffrn_reflns_limit_k_min -14
_diffrn_reflns_limit_l_max 18
_diffrn_reflns_limit_l_min 0
_diffrn_reflns_number 12988
_diffrn_reflns_theta_max 25.07
_diffrn_reflns_theta_min 1.49
_exptl_absorpt_coefficient_mu 0.448
_exptl_absorpt_correction_T_max 1.000
_exptl_absorpt_correction_T_min 0.762
_exptl_absorpt_correction_type 'SADABS (Sheldrick, 1996)'
_exptl_crystal_colour Red
_exptl_crystal_density_diffrn 1.354
_exptl_crystal_description Plate
_exptl_crystal_F_000 800
_exptl_crystal_size_max 0.35
_exptl_crystal_size_mid 0.18
_exptl_crystal_size_min 0.04
_refine_diff_density_max 0.590
_refine_diff_density_min -0.364
_refine_diff_density_rms 0.056
_refine_ls_extinction_method none
_refine_ls_goodness_of_fit_all 1.015
_refine_ls_goodness_of_fit_obs 1.074
_refine_ls_matrix_type full
_refine_ls_number_parameters 502
_refine_ls_number_reflns 6590
_refine_ls_number_restraints 0
_refine_ls_restrained_S_all 1.015
_refine_ls_restrained_S_obs 1.074
_refine_ls_R_factor_all 0.0497
_refine_ls_R_factor_obs 0.0389
_refine_ls_shift/esd_max 0.001
_refine_ls_shift/esd_mean 0.000
_refine_ls_structure_factor_coef Fsqd
_refine_ls_weighting_details 'w=1/[\s^2^(Fo^2^)+(0.0674P)^2^+0.0000P] where P=(Fo^2^+2Fc^2^)/3'
_refine_ls_weighting_scheme calc
_refine_ls_wR_factor_all 0.1048
_refine_ls_wR_factor_obs 0.0993
_reflns_number_observed 5368
_reflns_number_total 6590
_reflns_observed_criterion >2sigma(I)
_cod_data_source_file ja990233u_2.cif
_cod_data_source_block JA990233U_complex_2_[Fe(III)2(mu-O)(6-C6H4O-TPA)2](BPh4)2
_cod_depositor_comments
;
The following automatic conversions were performed:

'_symmetry_cell_setting' value 'Triclinic' changed to 'triclinic'
according to the built-in table from CIF Core dictionary named
'cif_core.dic' version 2.4.1 from 2010-06-29.

Automatic conversion script
Id: cif_fix_values 1715 2011-07-08 13:25:40Z adriana 

The following automatic conversions were performed:

'_refine_ls_weighting_scheme' value 'calc
w=1/[\s^2^(Fo^2^)+(0.0674P)^2^+0.0000P] where P=(Fo^2^+2Fc^2^)/3' was
changed to 'calc'. New tag '_refine_ls_weighting_details' was
created. The value of the new tag was set to
'w=1/[\s^2^(Fo^2^)+(0.0674P)^2^+0.0000P] where P=(Fo^2^+2Fc^2^)/3'.

Automatic conversion script
Id: cif_fix_values 3143 2015-03-26 13:38:13Z robertas 
;
_cod_original_formula_sum 'C48 H41 B Fe N4 O1.50'
_cod_database_code 4116429

loop_
_symmetry_equiv_pos_as_xyz
'x, y, z'
'-x, -y, -z'

loop_
_atom_site_aniso_label
_atom_site_aniso_U_11
_atom_site_aniso_U_22
_atom_site_aniso_U_33
_atom_site_aniso_U_23
_atom_site_aniso_U_13
_atom_site_aniso_U_12
Fe1 0.0215(2) 0.0189(2) 0.0195(2) -0.00939(12) -0.00879(12) 0.00591(12)
O1 0.0282(12) 0.0267(10) 0.0234(10) -0.0133(9) -0.0127(9) 0.0102(9)
N1 0.0252(10) 0.0233(9) 0.0229(9) -0.0117(7) -0.0096(7) 0.0080(7)
C1 0.0240(12) 0.0307(11) 0.0307(11) -0.0141(9) -0.0126(9) 0.0142(9)
C2 0.0240(12) 0.0340(12) 0.0275(11) -0.0206(10) -0.0114(9) 0.0104(9)
C3 0.0266(13) 0.0403(13) 0.0372(13) -0.0220(11) -0.0111(10) 0.0108(10)
C4 0.0236(13) 0.0505(15) 0.0453(14) -0.0268(12) -0.0054(11) -0.0001(11)
C5 0.0335(14) 0.0361(13) 0.0363(13) -0.0186(11) -0.0038(11) -0.0020(11)
C6 0.0307(13) 0.0297(11) 0.0270(11) -0.0139(10) -0.0073(9) 0.0034(10)
N2 0.0246(10) 0.0268(9) 0.0227(9) -0.0136(8) -0.0079(7) 0.0066(8)
C7 0.0332(13) 0.0213(10) 0.0263(11) -0.0057(9) -0.0109(10) 0.0090(9)
C8 0.0339(13) 0.0209(10) 0.0220(10) -0.0101(9) -0.0085(9) 0.0066(9)
C9 0.0398(15) 0.0219(11) 0.0291(12) -0.0091(9) -0.0083(10) 0.0052(10)
C10 0.0359(14) 0.0279(11) 0.0329(12) -0.0132(10) -0.0016(10) -0.0041(10)
C11 0.0260(13) 0.0327(12) 0.0353(12) -0.0171(10) -0.0066(10) 0.0034(10)
C12 0.0302(13) 0.0247(11) 0.0299(11) -0.0141(9) -0.0118(10) 0.0093(9)
N3 0.0263(10) 0.0201(8) 0.0218(9) -0.0092(7) -0.0081(7) 0.0037(7)
C13 0.0355(14) 0.0240(11) 0.0341(12) -0.0177(10) -0.0116(10) 0.0098(10)
C14 0.0281(12) 0.0231(10) 0.0215(10) -0.0128(9) -0.0048(9) 0.0045(9)
C15 0.0341(14) 0.0257(11) 0.0342(12) -0.0170(10) -0.0069(10) 0.0025(10)
C16 0.0300(13) 0.0384(13) 0.0347(12) -0.0231(11) -0.0095(10) 0.0002(10)
C17 0.0279(13) 0.0348(12) 0.0276(11) -0.0169(10) -0.0114(9) 0.0059(10)
C18 0.0203(11) 0.0270(10) 0.0193(10) -0.0112(9) -0.0042(8) 0.0029(9)
N4 0.0210(10) 0.0225(8) 0.0211(8) -0.0117(7) -0.0053(7) 0.0040(7)
C19 0.0191(11) 0.0257(10) 0.0210(10) -0.0087(9) -0.0060(8) 0.0027(9)
C20 0.0358(14) 0.0338(12) 0.0241(11) -0.0109(10) -0.0119(10) 0.0049(10)
C21 0.047(2) 0.0329(13) 0.0274(12) -0.0023(10) -0.0174(11) 0.0081(11)
C22 0.041(2) 0.0238(11) 0.0361(13) -0.0059(10) -0.0138(11) 0.0054(10)
C23 0.0287(13) 0.0220(10) 0.0296(12) -0.0103(9) -0.0093(9) 0.0027(9)
C24 0.0157(11) 0.0222(10) 0.0228(10) -0.0072(8) -0.0072(8) 0.0037(8)
O2 0.0334(9) 0.0223(7) 0.0234(7) -0.0116(6) -0.0137(6) 0.0097(6)
B1 0.0257(14) 0.0222(11) 0.0234(12) -0.0103(10) -0.0080(10) 0.0051(10)
C25 0.0275(12) 0.0178(10) 0.0229(10) -0.0049(8) -0.0104(9) 0.0053(9)
C26 0.0297(13) 0.0228(11) 0.0392(13) -0.0123(10) -0.0127(10) 0.0084(9)
C27 0.0323(14) 0.0271(12) 0.060(2) -0.0152(11) -0.0217(12) 0.0022(10)
C28 0.049(2) 0.0263(12) 0.055(2) -0.0219(11) -0.0260(13) 0.0040(11)
C29 0.051(2) 0.0243(11) 0.0344(13) -0.0156(10) -0.0120(11) 0.0070(11)
C30 0.0335(13) 0.0222(10) 0.0263(11) -0.0094(9) -0.0098(9) 0.0039(9)
C31 0.0265(12) 0.0207(10) 0.0276(11) -0.0154(9) -0.0089(9) 0.0024(9)
C32 0.0287(13) 0.0283(11) 0.0317(12) -0.0154(10) -0.0093(10) 0.0065(10)
C33 0.0309(14) 0.0415(13) 0.0444(14) -0.0254(12) -0.0152(11) 0.0129(11)
C34 0.0247(13) 0.0515(15) 0.0475(15) -0.0337(13) -0.0039(11) 0.0026(11)
C35 0.0374(15) 0.0381(13) 0.0305(12) -0.0194(11) 0.0010(11) -0.0066(11)
C36 0.0317(13) 0.0280(11) 0.0293(12) -0.0141(9) -0.0097(10) 0.0014(10)
C37 0.0274(12) 0.0247(10) 0.0210(10) -0.0129(9) -0.0043(9) 0.0059(9)
C38 0.0413(15) 0.0285(12) 0.0439(14) -0.0189(11) -0.0224(12) 0.0085(10)
C39 0.059(2) 0.0239(12) 0.0487(15) -0.0190(11) -0.0243(13) 0.0080(11)
C40 0.054(2) 0.0263(12) 0.0330(13) -0.0119(10) -0.0142(12) 0.0173(11)
C41 0.0332(14) 0.0337(12) 0.0266(11) -0.0100(10) -0.0111(10) 0.0130(10)
C42 0.0300(13) 0.0255(11) 0.0256(11) -0.0105(9) -0.0086(9) 0.0056(9)
C43 0.0295(13) 0.0230(10) 0.0275(11) -0.0125(9) -0.0100(9) 0.0118(9)
C44 0.0387(15) 0.0290(12) 0.0299(12) -0.0095(10) -0.0073(10) 0.0090(10)
C45 0.059(2) 0.0366(14) 0.0282(13) -0.0045(11) -0.0002(12) 0.0129(13)
C46 0.071(2) 0.051(2) 0.0245(13) -0.0154(12) -0.0179(13) 0.0311(15)
C47 0.055(2) 0.058(2) 0.0415(15) -0.0339(14) -0.0275(13) 0.0274(14)
C48 0.0345(14) 0.0414(13) 0.0355(13) -0.0224(11) -0.0132(11) 0.0129(11)

loop_
_atom_site_label
_atom_site_type_symbol
_atom_site_fract_x
_atom_site_fract_y
_atom_site_fract_z
_atom_site_U_iso_or_equiv
_atom_site_thermal_displace_type
_atom_site_occupancy
_atom_site_calc_flag
_atom_site_refinement_flags
Fe1 Fe 0.55604(3) 0.51524(2) 0.59594(2) 0.01894(10) Uani 1 d .
O1 O 0.5000 0.5000 0.5000 0.0242(5) Uani 1 d S
N1 N 0.4695(2) 0.67119(13) 0.55981(12) 0.0226(4) Uani 1 d .
C1 C 0.3198(2) 0.6536(2) 0.5633(2) 0.0273(5) Uani 1 d .
H1A H 0.3114(2) 0.6571(2) 0.4996(2) 0.033 Uiso 1 calc R
H1B H 0.2681(2) 0.7109(2) 0.5735(2) 0.033 Uiso 1 calc R
C2 C 0.2553(2) 0.5482(2) 0.64387(15) 0.0251(5) Uani 1 d .
C3 C 0.1116(2) 0.5251(2) 0.6760(2) 0.0323(5) Uani 1 d .
H3A H 0.0504(2) 0.5788(2) 0.6530(2) 0.039 Uiso 1 calc R
C4 C 0.0590(3) 0.4231(2) 0.7418(2) 0.0380(6) Uani 1 d .
H4A H -0.0392(3) 0.4054(2) 0.7629(2) 0.046 Uiso 1 calc R
C5 C 0.1493(3) 0.3467(2) 0.7770(2) 0.0350(6) Uani 1 d .
H5A H 0.1147(3) 0.2760(2) 0.8222(2) 0.042 Uiso 1 calc R
C6 C 0.2910(2) 0.3758(2) 0.7447(2) 0.0285(5) Uani 1 d .
H6A H 0.3539(2) 0.3244(2) 0.7702(2) 0.034 Uiso 1 calc R
N2 N 0.3431(2) 0.47403(13) 0.67873(12) 0.0234(4) Uani 1 d .
C7 C 0.5485(2) 0.7420(2) 0.4592(2) 0.0280(5) Uani 1 d .
H7A H 0.5349(2) 0.8168(2) 0.4463(2) 0.034 Uiso 1 calc R
H7B H 0.5122(2) 0.7272(2) 0.4111(2) 0.034 Uiso 1 calc R
C8 C 0.7023(2) 0.7258(2) 0.44632(15) 0.0250(5) Uani 1 d .
C9 C 0.8046(3) 0.8048(2) 0.3786(2) 0.0310(5) Uani 1 d .
H9A H 0.7802(3) 0.8735(2) 0.3402(2) 0.037 Uiso 1 calc R
C10 C 0.9425(3) 0.7816(2) 0.3681(2) 0.0333(5) Uani 1 d .
H10A H 1.0143(3) 0.8340(2) 0.3214(2) 0.040 Uiso 1 calc R
C11 C 0.9753(2) 0.6813(2) 0.4263(2) 0.0306(5) Uani 1 d .
H11A H 1.0699(2) 0.6643(2) 0.4211(2) 0.037 Uiso 1 calc R
C12 C 0.8687(2) 0.6067(2) 0.4916(2) 0.0268(5) Uani 1 d .
H12A H 0.8912(2) 0.5378(2) 0.5314(2) 0.032 Uiso 1 calc R
N3 N 0.7337(2) 0.62779(13) 0.50110(12) 0.0223(4) Uani 1 d .
C13 C 0.4846(2) 0.7100(2) 0.6330(2) 0.0289(5) Uani 1 d .
H13A H 0.3930(2) 0.6979(2) 0.6799(2) 0.035 Uiso 1 calc R
H13B H 0.5101(2) 0.7874(2) 0.5986(2) 0.035 Uiso 1 calc R
C14 C 0.5924(2) 0.6576(2) 0.68959(14) 0.0233(5) Uani 1 d .
C15 C 0.6624(2) 0.7092(2) 0.7269(2) 0.0300(5) Uani 1 d .
H15A H 0.6549(2) 0.7827(2) 0.7093(2) 0.036 Uiso 1 calc R
C16 C 0.7442(2) 0.6517(2) 0.7910(2) 0.0314(5) Uani 1 d .
H16A H 0.7939(2) 0.6854(2) 0.8178(2) 0.038 Uiso 1 calc R
C17 C 0.7523(2) 0.5455(2) 0.8149(2) 0.0281(5) Uani 1 d .
H17A H 0.8059(2) 0.5051(2) 0.8601(2) 0.034 Uiso 1 calc R
C18 C 0.6821(2) 0.4964(2) 0.77338(14) 0.0219(4) Uani 1 d .
N4 N 0.6049(2) 0.55405(13) 0.70908(11) 0.0207(4) Uani 1 d .
C19 C 0.6895(2) 0.3818(2) 0.79870(14) 0.0223(5) Uani 1 d .
C20 C 0.7127(2) 0.3136(2) 0.8910(2) 0.0310(5) Uani 1 d .
H20A H 0.7168(2) 0.3419(2) 0.9363(2) 0.037 Uiso 1 calc R
C21 C 0.7298(3) 0.2078(2) 0.9182(2) 0.0382(6) Uani 1 d .
H21A H 0.7449(3) 0.1641(2) 0.9813(2) 0.046 Uiso 1 calc R
C22 C 0.7248(3) 0.1654(2) 0.8526(2) 0.0352(6) Uani 1 d .
H22A H 0.7380(3) 0.0926(2) 0.8701(2) 0.042 Uiso 1 calc R
C23 C 0.7007(2) 0.2294(2) 0.7621(2) 0.0267(5) Uani 1 d .
H23A H 0.6980(2) 0.1998(2) 0.7175(2) 0.032 Uiso 1 calc R
C24 C 0.6798(2) 0.3373(2) 0.73402(14) 0.0207(4) Uani 1 d .
O2 O 0.6553(2) 0.39278(10) 0.64474(10) 0.0247(3) Uani 1 d .
B1 B 0.8583(3) 1.1522(2) 0.2126(2) 0.0233(5) Uani 1 d .
C25 C 0.7889(2) 1.06359(15) 0.18729(14) 0.0234(5) Uani 1 d .
C26 C 0.6449(2) 1.0326(2) 0.2138(2) 0.0302(5) Uani 1 d .
H26A H 0.5837(2) 1.0621(2) 0.2510(2) 0.036 Uiso 1 calc R
C27 C 0.5881(3) 0.9613(2) 0.1884(2) 0.0390(6) Uani 1 d .
H27A H 0.4903(3) 0.9420(2) 0.2094(2) 0.047 Uiso 1 calc R
C28 C 0.6725(3) 0.9180(2) 0.1326(2) 0.0396(6) Uani 1 d .
H28A H 0.6334(3) 0.8705(2) 0.1137(2) 0.047 Uiso 1 calc R
C29 C 0.8143(3) 0.9452(2) 0.1050(2) 0.0352(6) Uani 1 d .
H29A H 0.8742(3) 0.9159(2) 0.0671(2) 0.042 Uiso 1 calc R
C30 C 0.8704(2) 1.0158(2) 0.13248(15) 0.0273(5) Uani 1 d .
H30A H 0.9688(2) 1.0323(2) 0.11311(15) 0.033 Uiso 1 calc R
C31 C 1.0274(2) 1.1640(2) 0.16580(15) 0.0228(5) Uani 1 d .
C32 C 1.1184(2) 1.0976(2) 0.2180(2) 0.0284(5) Uani 1 d .
H32A H 1.0815(2) 1.0484(2) 0.2843(2) 0.034 Uiso 1 calc R
C33 C 1.2594(3) 1.1004(2) 0.1776(2) 0.0355(6) Uani 1 d .
H33A H 1.3169(3) 1.0544(2) 0.2165(2) 0.043 Uiso 1 calc R
C34 C 1.3171(3) 1.1694(2) 0.0810(2) 0.0376(6) Uani 1 d .
H34A H 1.4138(3) 1.1715(2) 0.0529(2) 0.045 Uiso 1 calc R
C35 C 1.2310(3) 1.2354(2) 0.0265(2) 0.0351(6) Uani 1 d .
H35A H 1.2685(3) 1.2829(2) -0.0402(2) 0.042 Uiso 1 calc R
C36 C 1.0899(2) 1.2329(2) 0.0683(2) 0.0286(5) Uani 1 d .
H36A H 1.0336(2) 1.2799(2) 0.0291(2) 0.034 Uiso 1 calc R
C37 C 0.7941(2) 1.2690(2) 0.16349(14) 0.0236(5) Uani 1 d .
C38 C 0.8624(3) 1.3607(2) 0.1546(2) 0.0347(6) Uani 1 d .
H38A H 0.9455(3) 1.3543(2) 0.1776(2) 0.042 Uiso 1 calc R
C39 C 0.8144(3) 1.4608(2) 0.1137(2) 0.0407(6) Uani 1 d .
H39A H 0.8655(3) 1.5208(2) 0.1083(2) 0.049 Uiso 1 calc R
C40 C 0.6928(3) 1.4736(2) 0.0809(2) 0.0378(6) Uani 1 d .
H40A H 0.6593(3) 1.5418(2) 0.0532(2) 0.045 Uiso 1 calc R
C41 C 0.6214(2) 1.3859(2) 0.0891(2) 0.0317(5) Uani 1 d .
H41A H 0.5372(2) 1.3930(2) 0.0674(2) 0.038 Uiso 1 calc R
C42 C 0.6719(2) 1.2860(2) 0.12922(15) 0.0269(5) Uani 1 d .
H42A H 0.6205(2) 1.2268(2) 0.13339(15) 0.032 Uiso 1 calc R
C43 C 0.8292(2) 1.1177(2) 0.3325(2) 0.0257(5) Uani 1 d .
C44 C 0.7164(3) 1.0504(2) 0.4038(2) 0.0339(6) Uani 1 d .
H44A H 0.6513(3) 1.0197(2) 0.3838(2) 0.041 Uiso 1 calc R
C45 C 0.6954(3) 1.0263(2) 0.5035(2) 0.0467(7) Uani 1 d .
H45A H 0.6158(3) 0.9816(2) 0.5492(2) 0.056 Uiso 1 calc R
C46 C 0.7888(3) 1.0666(2) 0.5356(2) 0.0487(7) Uani 1 d .
H46A H 0.7755(3) 1.0493(2) 0.6033(2) 0.058 Uiso 1 calc R
C47 C 0.9017(3) 1.1324(2) 0.4684(2) 0.0446(7) Uani 1 d .
H47A H 0.9678(3) 1.1604(2) 0.4897(2) 0.054 Uiso 1 calc R
C48 C 0.9204(3) 1.1585(2) 0.3687(2) 0.0344(6) Uani 1 d .
H48A H 0.9982(3) 1.2059(2) 0.3236(2) 0.041 Uiso 1 calc R

loop_
_atom_type_symbol
_atom_type_description
_atom_type_scat_dispersion_real
_atom_type_scat_dispersion_imag
_atom_type_scat_source
C C 0.0033 0.0016 'International Tables Vol C Tables 4.2.6.8 and 6.1.1.4'
H H 0.0000 0.0000 'International Tables Vol C Tables 4.2.6.8 and 6.1.1.4'
B B 0.0013 0.0007 'International Tables Vol C Tables 4.2.6.8 and 6.1.1.4'
N N 0.0061 0.0033 'International Tables Vol C Tables 4.2.6.8 and 6.1.1.4'
O O 0.0106 0.0060 'International Tables Vol C Tables 4.2.6.8 and 6.1.1.4'
Fe Fe 0.3463 0.8444 'International Tables Vol C Tables 4.2.6.8 and 6.1.1.4'

loop_
_geom_angle_atom_site_label_1
_geom_angle_atom_site_label_2
_geom_angle_atom_site_label_3
_geom_angle
_geom_angle_site_symmetry_3
O1 Fe1 O2 101.59(4) .
O1 Fe1 N2 87.48(5) .
O2 Fe1 N2 107.46(6) .
O1 Fe1 N3 95.93(4) .
O2 Fe1 N3 98.00(6) .
N2 Fe1 N3 153.11(7) .
O1 Fe1 N4 171.35(4) .
O2 Fe1 N4 86.99(6) .
N2 Fe1 N4 88.91(6) .
N3 Fe1 N4 83.81(6) .
O1 Fe1 N1 92.39(4) .
O2 Fe1 N1 165.45(6) .
N2 Fe1 N1 76.92(6) .
N3 Fe1 N1 76.29(6) .
N4 Fe1 N1 79.14(6) .
Fe1 O1 Fe1 179.999(1) 2_666
C7 N1 C1 111.3(2) .
C7 N1 C13 112.6(2) .
C1 N1 C13 110.9(2) .
C7 N1 Fe1 105.93(12) .
C1 N1 Fe1 106.07(12) .
C13 N1 Fe1 109.73(12) .
N1 C1 C2 111.9(2) .
N2 C2 C3 121.1(2) .
N2 C2 C1 116.9(2) .
C3 C2 C1 121.8(2) .
C4 C3 C2 119.0(2) .
C3 C4 C5 119.8(2) .
C6 C5 C4 118.3(2) .
N2 C6 C5 122.3(2) .
C6 N2 C2 119.5(2) .
C6 N2 Fe1 124.36(15) .
C2 N2 Fe1 114.38(14) .
N1 C7 C8 111.0(2) .
N3 C8 C9 121.9(2) .
N3 C8 C7 115.5(2) .
C9 C8 C7 122.5(2) .
C10 C9 C8 118.8(2) .
C9 C10 C11 119.4(2) .
C12 C11 C10 118.8(2) .
N3 C12 C11 122.3(2) .
C8 N3 C12 118.8(2) .
C8 N3 Fe1 115.40(14) .
C12 N3 Fe1 125.79(13) .
N1 C13 C14 114.1(2) .
N4 C14 C15 122.8(2) .
N4 C14 C13 115.5(2) .
C15 C14 C13 121.4(2) .
C14 C15 C16 118.6(2) .
C17 C16 C15 119.1(2) .
C16 C17 C18 120.5(2) .
N4 C18 C17 119.8(2) .
N4 C18 C19 119.1(2) .
C17 C18 C19 121.2(2) .
C14 N4 C18 119.1(2) .
C14 N4 Fe1 112.62(13) .
C18 N4 Fe1 124.98(13) .
C24 C19 C20 117.6(2) .
C24 C19 C18 123.6(2) .
C20 C19 C18 118.8(2) .
C21 C20 C19 122.7(2) .
C20 C21 C22 119.3(2) .
C23 C22 C21 119.7(2) .
C22 C23 C24 121.6(2) .
O2 C24 C23 117.2(2) .
O2 C24 C19 123.7(2) .
C23 C24 C19 119.0(2) .
C24 O2 Fe1 130.81(13) .
C31 B1 C25 106.7(2) .
C31 B1 C37 109.6(2) .
C25 B1 C37 111.4(2) .
C31 B1 C43 109.4(2) .
C25 B1 C43 113.2(2) .
C37 B1 C43 106.6(2) .
C30 C25 C26 114.0(2) .
C30 C25 B1 121.9(2) .
C26 C25 B1 124.1(2) .
C27 C26 C25 123.2(2) .
C28 C27 C26 120.6(2) .
C29 C28 C27 118.6(2) .
C28 C29 C30 120.2(2) .
C29 C30 C25 123.4(2) .
C36 C31 C32 114.7(2) .
C36 C31 B1 123.0(2) .
C32 C31 B1 122.0(2) .
C33 C32 C31 123.1(2) .
C34 C33 C32 120.5(2) .
C35 C34 C33 118.4(2) .
C34 C35 C36 120.6(2) .
C35 C36 C31 122.7(2) .
C42 C37 C38 114.3(2) .
C42 C37 B1 125.3(2) .
C38 C37 B1 120.3(2) .
C39 C38 C37 123.0(2) .
C40 C39 C38 120.4(2) .
C41 C40 C39 118.6(2) .
C40 C41 C42 120.4(2) .
C37 C42 C41 123.2(2) .
C44 C43 C48 114.7(2) .
C44 C43 B1 125.1(2) .
C48 C43 B1 120.1(2) .
C43 C44 C45 122.6(2) .
C46 C45 C44 120.5(3) .
C45 C46 C47 119.0(2) .
C46 C47 C48 120.5(3) .
C47 C48 C43 122.7(2) .

loop_
_geom_bond_atom_site_label_1
_geom_bond_atom_site_label_2
_geom_bond_distance
_geom_bond_site_symmetry_2
Fe1 O1 1.7897(3) .
Fe1 O2 1.9008(13) .
Fe1 N2 2.144(2) .
Fe1 N3 2.167(2) .
Fe1 N4 2.191(2) .
Fe1 N1 2.210(2) .
O1 Fe1 1.7898(3) 2_666
N1 C7 1.482(3) .
N1 C1 1.484(3) .
N1 C13 1.486(3) .
C1 C2 1.501(3) .
C2 N2 1.344(3) .
C2 C3 1.386(3) .
C3 C4 1.378(3) .
C4 C5 1.381(3) .
C5 C6 1.379(3) .
C6 N2 1.339(3) .
C7 C8 1.508(3) .
C8 N3 1.342(3) .
C8 C9 1.387(3) .
C9 C10 1.379(3) .
C10 C11 1.385(3) .
C11 C12 1.374(3) .
C12 N3 1.345(3) .
C13 C14 1.505(3) .
C14 N4 1.356(2) .
C14 C15 1.373(3) .
C15 C16 1.389(3) .
C16 C17 1.374(3) .
C17 C18 1.400(3) .
C18 N4 1.359(3) .
C18 C19 1.481(3) .
C19 C24 1.407(3) .
C19 C20 1.409(3) .
C20 C21 1.372(3) .
C21 C22 1.388(3) .
C22 C23 1.378(3) .
C23 C24 1.405(3) .
C24 O2 1.342(2) .
B1 C31 1.643(3) .
B1 C25 1.651(3) .
B1 C37 1.660(3) .
B1 C43 1.666(3) .
C25 C30 1.404(3) .
C25 C26 1.407(3) .
C26 C27 1.385(3) .
C27 C28 1.382(4) .
C28 C29 1.376(3) .
C29 C30 1.394(3) .
C31 C36 1.401(3) .
C31 C32 1.402(3) .
C32 C33 1.384(3) .
C33 C34 1.382(3) .
C34 C35 1.380(3) .
C35 C36 1.390(3) .
C37 C42 1.397(3) .
C37 C38 1.401(3) .
C38 C39 1.390(3) .
C39 C40 1.381(4) .
C40 C41 1.370(3) .
C41 C42 1.397(3) .
C43 C44 1.397(3) .
C43 C48 1.403(3) .
C44 C45 1.403(3) .
C45 C46 1.369(4) .
C46 C47 1.371(4) .
C47 C48 1.396(3) .

loop_
_geom_torsion_atom_site_label_1
_geom_torsion_atom_site_label_2
_geom_torsion_atom_site_label_3
_geom_torsion_atom_site_label_4
_geom_torsion
_geom_torsion_site_symmetry_4
O2 Fe1 O1 Fe1 17.5(371) 2_666
N2 Fe1 O1 Fe1 -89.8(371) 2_666
N3 Fe1 O1 Fe1 116.9(371) 2_666
N4 Fe1 O1 Fe1 -155.2(371) 2_666
N1 Fe1 O1 Fe1 -166.6(371) 2_666
O1 Fe1 N1 C7 -63.28(13) .
O2 Fe1 N1 C7 100.6(3) .
N2 Fe1 N1 C7 -150.13(14) .
N3 Fe1 N1 C7 32.24(13) .
N4 Fe1 N1 C7 118.45(14) .
O1 Fe1 N1 C1 55.15(12) .
O2 Fe1 N1 C1 -141.0(2) .
N2 Fe1 N1 C1 -31.70(12) .
N3 Fe1 N1 C1 150.68(13) .
N4 Fe1 N1 C1 -123.12(13) .
O1 Fe1 N1 C13 174.97(13) .
O2 Fe1 N1 C13 -21.2(3) .
N2 Fe1 N1 C13 88.12(14) .
N3 Fe1 N1 C13 -89.51(14) .
N4 Fe1 N1 C13 -3.30(13) .
C7 N1 C1 C2 151.8(2) .
C13 N1 C1 C2 -82.0(2) .
Fe1 N1 C1 C2 37.0(2) .
N1 C1 C2 N2 -20.4(3) .
N1 C1 C2 C3 164.4(2) .
N2 C2 C3 C4 -2.6(3) .
C1 C2 C3 C4 172.3(2) .
C2 C3 C4 C5 2.1(3) .
C3 C4 C5 C6 0.2(3) .
C4 C5 C6 N2 -2.1(3) .
C5 C6 N2 C2 1.6(3) .
C5 C6 N2 Fe1 -162.4(2) .
C3 C2 N2 C6 0.8(3) .
C1 C2 N2 C6 -174.4(2) .
C3 C2 N2 Fe1 166.4(2) .
C1 C2 N2 Fe1 -8.8(2) .
O1 Fe1 N2 C6 94.8(2) .
O2 Fe1 N2 C6 -6.5(2) .
N3 Fe1 N2 C6 -167.0(2) .
N4 Fe1 N2 C6 -93.0(2) .
N1 Fe1 N2 C6 -172.2(2) .
O1 Fe1 N2 C2 -69.94(14) .
O2 Fe1 N2 C2 -171.30(13) .
N3 Fe1 N2 C2 28.2(2) .
N4 Fe1 N2 C2 102.20(14) .
N1 Fe1 N2 C2 23.10(14) .
C1 N1 C7 C8 -157.4(2) .
C13 N1 C7 C8 77.4(2) .
Fe1 N1 C7 C8 -42.5(2) .
N1 C7 C8 N3 29.9(3) .
N1 C7 C8 C9 -153.6(2) .
N3 C8 C9 C10 -0.4(3) .
C7 C8 C9 C10 -176.7(2) .
C8 C9 C10 C11 -1.1(3) .
C9 C10 C11 C12 1.4(3) .
C10 C11 C12 N3 -0.1(3) .
C9 C8 N3 C12 1.7(3) .
C7 C8 N3 C12 178.2(2) .
C9 C8 N3 Fe1 -176.7(2) .
C7 C8 N3 Fe1 -0.2(2) .
C11 C12 N3 C8 -1.4(3) .
C11 C12 N3 Fe1 176.8(2) .
O1 Fe1 N3 C8 72.51(14) .
O2 Fe1 N3 C8 175.14(14) .
N2 Fe1 N3 C8 -23.6(2) .
N4 Fe1 N3 C8 -98.79(15) .
N1 Fe1 N3 C8 -18.50(14) .
O1 Fe1 N3 C12 -105.8(2) .
O2 Fe1 N3 C12 -3.2(2) .
N2 Fe1 N3 C12 158.1(2) .
N4 Fe1 N3 C12 82.9(2) .
N1 Fe1 N3 C12 163.2(2) .
C7 N1 C13 C14 -98.2(2) .
C1 N1 C13 C14 136.3(2) .
Fe1 N1 C13 C14 19.5(2) .
N1 C13 C14 N4 -34.3(3) .
N1 C13 C14 C15 152.0(2) .
N4 C14 C15 C16 -3.1(3) .
C13 C14 C15 C16 170.2(2) .
C14 C15 C16 C17 -0.1(3) .
C15 C16 C17 C18 1.7(3) .
C16 C17 C18 N4 -0.3(3) .
C16 C17 C18 C19 -179.8(2) .
C15 C14 N4 C18 4.5(3) .
C13 C14 N4 C18 -169.0(2) .
C15 C14 N4 Fe1 -155.9(2) .
C13 C14 N4 Fe1 30.5(2) .
C17 C18 N4 C14 -2.8(3) .
C19 C18 N4 C14 176.8(2) .
C17 C18 N4 Fe1 155.1(2) .
C19 C18 N4 Fe1 -25.4(2) .
O1 Fe1 N4 C14 -26.3(4) .
O2 Fe1 N4 C14 160.81(14) .
N2 Fe1 N4 C14 -91.64(14) .
N3 Fe1 N4 C14 62.42(14) .
N1 Fe1 N4 C14 -14.75(14) .
O1 Fe1 N4 C18 174.6(2) .
O2 Fe1 N4 C18 1.7(2) .
N2 Fe1 N4 C18 109.3(2) .
N3 Fe1 N4 C18 -96.7(2) .
N1 Fe1 N4 C18 -173.9(2) .
N4 C18 C19 C24 30.2(3) .
C17 C18 C19 C24 -150.2(2) .
N4 C18 C19 C20 -152.3(2) .
C17 C18 C19 C20 27.3(3) .
C24 C19 C20 C21 1.9(3) .
C18 C19 C20 C21 -175.8(2) .
C19 C20 C21 C22 0.3(4) .
C20 C21 C22 C23 -1.0(4) .
C21 C22 C23 C24 -0.4(3) .
C22 C23 C24 O2 -179.2(2) .
C22 C23 C24 C19 2.6(3) .
C20 C19 C24 O2 178.7(2) .
C18 C19 C24 O2 -3.8(3) .
C20 C19 C24 C23 -3.2(3) .
C18 C19 C24 C23 174.3(2) .
C23 C24 O2 Fe1 152.9(2) .
C19 C24 O2 Fe1 -28.9(3) .
O1 Fe1 O2 C24 -153.0(2) .
N2 Fe1 O2 C24 -62.1(2) .
N3 Fe1 O2 C24 109.2(2) .
N4 Fe1 O2 C24 25.9(2) .
N1 Fe1 O2 C24 43.4(3) .
C31 B1 C25 C30 -1.9(3) .
C37 B1 C25 C30 117.7(2) .
C43 B1 C25 C30 -122.3(2) .
C31 B1 C25 C26 -178.9(2) .
C37 B1 C25 C26 -59.3(3) .
C43 B1 C25 C26 60.7(3) .
C30 C25 C26 C27 0.0(3) .
B1 C25 C26 C27 177.3(2) .
C25 C26 C27 C28 -1.4(4) .
C26 C27 C28 C29 1.6(4) .
C27 C28 C29 C30 -0.5(3) .
C28 C29 C30 C25 -0.8(3) .
C26 C25 C30 C29 1.0(3) .
B1 C25 C30 C29 -176.2(2) .
C25 B1 C31 C36 86.1(2) .
C37 B1 C31 C36 -34.6(3) .
C43 B1 C31 C36 -151.1(2) .
C25 B1 C31 C32 -87.3(2) .
C37 B1 C31 C32 152.0(2) .
C43 B1 C31 C32 35.5(3) .
C36 C31 C32 C33 0.9(3) .
B1 C31 C32 C33 174.8(2) .
C31 C32 C33 C34 -1.0(4) .
C32 C33 C34 C35 0.2(3) .
C33 C34 C35 C36 0.7(3) .
C34 C35 C36 C31 -0.8(3) .
C32 C31 C36 C35 0.0(3) .
B1 C31 C36 C35 -173.8(2) .
C31 B1 C37 C42 134.8(2) .
C25 B1 C37 C42 17.0(3) .
C43 B1 C37 C42 -106.9(2) .
C31 B1 C37 C38 -46.0(3) .
C25 B1 C37 C38 -163.8(2) .
C43 B1 C37 C38 72.3(2) .
C42 C37 C38 C39 -1.0(3) .
B1 C37 C38 C39 179.7(2) .
C37 C38 C39 C40 1.1(4) .
C38 C39 C40 C41 -0.3(4) .
C39 C40 C41 C42 -0.5(3) .
C38 C37 C42 C41 0.2(3) .
B1 C37 C42 C41 179.4(2) .
C40 C41 C42 C37 0.6(3) .
C31 B1 C43 C44 -144.8(2) .
C25 B1 C43 C44 -25.9(3) .
C37 B1 C43 C44 96.8(2) .
C31 B1 C43 C48 36.3(3) .
C25 B1 C43 C48 155.2(2) .
C37 B1 C43 C48 -82.1(2) .
C48 C43 C44 C45 0.6(3) .
B1 C43 C44 C45 -178.4(2) .
C43 C44 C45 C46 -1.7(4) .
C44 C45 C46 C47 1.1(4) .
C45 C46 C47 C48 0.6(4) .
C46 C47 C48 C43 -1.8(4) .
C44 C43 C48 C47 1.2(3) .
B1 C43 C48 C47 -179.8(2) .
